data_7222063
loop_
_publ_author_name
'Mir, Niyaz A.'
'Dubey, Ritesh'
'Tothadi, Srinu'
'Desiraju, Gautam R.'

_publ_section_title
;
 Combinatorial crystal synthesis of ternary solids based on
 2-methylresorcinol
;
_journal_issue 41
_journal_name_full CrystEngComm
_journal_page_first 7866
_journal_paper_doi 10.1039/C5CE01280E
_journal_volume 17
_journal_year 2015
_chemical_formula_sum 'C18 H17 N O2'
_chemical_formula_weight 279.32
_chemical_name_systematic
;
 ?
;
_space_group_crystal_system orthorhombic
_space_group_IT_number 61
_space_group_name_Hall '-P 2ac 2ab'
_space_group_name_H-M_alt 'P b c a'
_symmetry_space_group_name_Hall '-P 2ac 2ab'
_symmetry_space_group_name_H-M 'P b c a'
_atom_sites_solution_hydrogens mixed
_audit_creation_method SHELXL-2013
_audit_update_record
;
2015-08-18 deposited with the CCDC.
2015-09-09 downloaded from the CCDC.
;
_cell_angle_alpha 90
_cell_angle_beta 90
_cell_angle_gamma 90
_cell_formula_units_Z 8
_cell_length_a 11.3265(10)
_cell_length_b 12.4430(11)
_cell_length_c 21.1449(19)
_cell_measurement_temperature 150(2)
_cell_volume 2980.1(5)
_computing_structure_refinement 'SHELXL-2013 (Sheldrick, 2013)'
_diffrn_ambient_temperature 150(2)
_diffrn_measured_fraction_theta_full 1.000
_diffrn_measured_fraction_theta_max 0.998
_diffrn_measurement_device_type 'Rigaku Mercury375R (2x2 bin mode)'
_diffrn_measurement_method 'profile data from \w-scans'
_diffrn_radiation_type MoK\a
_diffrn_radiation_wavelength 0.71073
_diffrn_reflns_av_R_equivalents 0.0793
_diffrn_reflns_av_unetI/netI 0.0342
_diffrn_reflns_laue_measured_fraction_full 1.000
_diffrn_reflns_laue_measured_fraction_max 0.998
_diffrn_reflns_limit_h_max 14
_diffrn_reflns_limit_h_min -14
_diffrn_reflns_limit_k_max 16
_diffrn_reflns_limit_k_min -16
_diffrn_reflns_limit_l_max 27
_diffrn_reflns_limit_l_min -27
_diffrn_reflns_number 29717
_diffrn_reflns_point_group_measured_fraction_full 1.000
_diffrn_reflns_point_group_measured_fraction_max 0.998
_diffrn_reflns_theta_full 25.242
_diffrn_reflns_theta_max 27.492
_diffrn_reflns_theta_min 1.926
_diffrn_source 'Sealed Tube'
_exptl_absorpt_coefficient_mu 0.081
_exptl_absorpt_correction_T_max 1.000
_exptl_absorpt_correction_T_min 0.833
_exptl_absorpt_correction_type multi-scan
_exptl_absorpt_process_details 'Jacobson, R. (1998) Private communication'
_exptl_crystal_colour Colorless
_exptl_crystal_density_diffrn 1.245
_exptl_crystal_description Block
_exptl_crystal_F_000 1184
_exptl_crystal_size_max 0.300
_exptl_crystal_size_mid 0.200
_exptl_crystal_size_min 0.100
_refine_diff_density_max 0.226
_refine_diff_density_min -0.188
_refine_diff_density_rms 0.042
_refine_ls_extinction_method none
_refine_ls_goodness_of_fit_ref 1.160
_refine_ls_hydrogen_treatment mixed
_refine_ls_matrix_type full
_refine_ls_number_parameters 199
_refine_ls_number_reflns 3410
_refine_ls_number_restraints 0
_refine_ls_restrained_S_all 1.160
_refine_ls_R_factor_all 0.0584
_refine_ls_R_factor_gt 0.0514
_refine_ls_shift/su_max 0.000
_refine_ls_shift/su_mean 0.000
_refine_ls_structure_factor_coef Fsqd
_refine_ls_weighting_details
;
 w=1/[\s^2^(Fo^2^)+(0.0439P)^2^+1.0985P]
 where P=(Fo^2^+2Fc^2^)/3
;
_refine_ls_weighting_scheme calc
_refine_ls_wR_factor_gt 0.1184
_refine_ls_wR_factor_ref 0.1230
_reflns_Friedel_coverage 0.000
_reflns_number_gt 3073
_reflns_number_total 3410
_reflns_threshold_expression 'I > 2\s(I)'
_cod_data_source_file c5ce01280e2.cif
_cod_data_source_block shelx
_cod_depositor_comments
;
The following automatic conversions were performed:

'_exptl_absorpt_correction_type' value 'Multi-scan' changed to
'multi-scan' according to
/usr/data/users/saulius/crontab/automatic-downloads/rss-feeds/RSC/lib/dictionaries/cif_core.dic
dictionary named 'cif_core.dic' version 2.4.2 from 2011-04-26.

Automatic conversion script
Id: cif_fix_values 3271 2015-04-21 07:52:19Z andrius 

 Adding full bibliography for 7222059--7222080.cif.
;
_cod_database_code 7222063
_shelx_space_group_comment
;
The symmetry employed for this shelxl refinement is uniquely defined
by the following loop, which should always be used as a source of
symmetry information in preference to the above space-group names.
They are only intended as comments.
;
_shelx_estimated_absorpt_t_min 0.976
_shelx_estimated_absorpt_t_max 0.992
_shelxl_version_number 2013-2

loop_
_space_group_symop_operation_xyz
'x, y, z'
'-x+1/2, -y, z+1/2'
'-x, y+1/2, -z+1/2'
'x+1/2, -y+1/2, -z'
'-x, -y, -z'
'x-1/2, y, -z-1/2'
'x, -y-1/2, z-1/2'
'-x-1/2, y-1/2, z'

loop_
_atom_site_label
_atom_site_type_symbol
_atom_site_fract_x
_atom_site_fract_y
_atom_site_fract_z
_atom_site_U_iso_or_equiv
_atom_site_adp_type
_atom_site_occupancy
_atom_site_site_symmetry_order
_atom_site_calc_flag
_atom_site_refinement_flags_posn
_atom_site_refinement_flags_adp
H1O H 0.103(2) 0.1643(19) 0.3784(10) 0.059(7) Uiso 1 1 d . .
H2O H -0.3098(19) 0.2709(17) 0.2038(10) 0.044(6) Uiso 1 1 d . .
C1 C -0.02797(12) 0.18507(11) 0.32413(6) 0.0208(3) Uani 1 1 d . .
C2 C -0.06147(13) 0.07737(11) 0.32516(7) 0.0245(3) Uani 1 1 d . .
H2 H -0.0156 0.0260 0.3476 0.029 Uiso 1 1 calc R U
C3 C -0.16242(13) 0.04597(12) 0.29315(7) 0.0270(3) Uani 1 1 d . .
H3 H -0.1863 -0.0272 0.2940 0.032 Uiso 1 1 calc R U
C4 C -0.22896(13) 0.12048(12) 0.25991(7) 0.0255(3) Uani 1 1 d . .
H4 H -0.2985 0.0988 0.2383 0.031 Uiso 1 1 calc R U
C5 C -0.19299(12) 0.22720(11) 0.25846(7) 0.0222(3) Uani 1 1 d . .
C6 C -0.09293(12) 0.26241(11) 0.29117(7) 0.0211(3) Uani 1 1 d . .
C7 C -0.05717(13) 0.37901(12) 0.29108(8) 0.0293(3) Uani 1 1 d . .
H7A H -0.0844 0.4133 0.3302 0.044 Uiso 1 1 calc R U
H7B H -0.0929 0.4153 0.2546 0.044 Uiso 1 1 calc R U
H7C H 0.0290 0.3844 0.2884 0.044 Uiso 1 1 calc R U
C8 C 0.16739(14) 0.06488(13) 0.48987(8) 0.0315(4) Uani 1 1 d . .
H8 H 0.1108 0.1093 0.5103 0.038 Uiso 1 1 calc R U
C9 C 0.23508(14) -0.00318(13) 0.52659(7) 0.0294(3) Uani 1 1 d . .
H9 H 0.2249 -0.0044 0.5712 0.035 Uiso 1 1 calc R U
C10 C 0.31849(12) -0.07021(11) 0.49814(7) 0.0233(3) Uani 1 1 d . .
C11 C 0.32752(14) -0.06421(12) 0.43262(7) 0.0288(3) Uani 1 1 d . .
H11 H 0.3819 -0.1088 0.4107 0.035 Uiso 1 1 calc R U
C12 C 0.25713(15) 0.00692(14) 0.39969(8) 0.0331(4) Uani 1 1 d . .
H12 H 0.2657 0.0103 0.3550 0.040 Uiso 1 1 calc R U
C13 C 0.39460(13) -0.14392(12) 0.53534(7) 0.0250(3) Uani 1 1 d . .
C14 C 0.35658(16) -0.18536(14) 0.59305(8) 0.0346(4) Uani 1 1 d . .
H14 H 0.2802 -0.1677 0.6085 0.041 Uiso 1 1 calc R U
C15 C 0.42962(18) -0.25254(16) 0.62833(8) 0.0420(4) Uani 1 1 d . .
H15 H 0.4030 -0.2802 0.6677 0.050 Uiso 1 1 calc R U
C16 C 0.54063(16) -0.27905(14) 0.60624(9) 0.0382(4) Uani 1 1 d . .
H16 H 0.5907 -0.3242 0.6306 0.046 Uiso 1 1 calc R U
C17 C 0.57868(15) -0.23974(13) 0.54851(9) 0.0351(4) Uani 1 1 d . .
H17 H 0.6546 -0.2586 0.5330 0.042 Uiso 1 1 calc R U
C18 C 0.50625(14) -0.17280(12) 0.51320(8) 0.0298(3) Uani 1 1 d . .
H18 H 0.5329 -0.1464 0.4735 0.036 Uiso 1 1 calc R U
N1 N 0.17740(12) 0.07146(10) 0.42696(6) 0.0309(3) Uani 1 1 d . .
O1 O 0.07229(9) 0.21955(8) 0.35461(5) 0.0243(2) Uani 1 1 d . .
O2 O -0.25576(10) 0.30367(9) 0.22579(5) 0.0276(3) Uani 1 1 d . .

loop_
_atom_site_aniso_label
_atom_site_aniso_U_11
_atom_site_aniso_U_22
_atom_site_aniso_U_33
_atom_site_aniso_U_23
_atom_site_aniso_U_13
_atom_site_aniso_U_12
C1 0.0191(6) 0.0230(7) 0.0202(7) -0.0023(5) 0.0022(5) 0.0008(5)
C2 0.0262(7) 0.0207(7) 0.0265(7) 0.0007(5) 0.0005(6) 0.0030(6)
C3 0.0305(8) 0.0206(7) 0.0300(8) -0.0034(6) 0.0021(6) -0.0015(6)
C4 0.0248(7) 0.0268(7) 0.0249(7) -0.0050(6) -0.0004(6) -0.0021(6)
C5 0.0214(7) 0.0237(7) 0.0214(7) -0.0010(5) 0.0027(5) 0.0030(5)
C6 0.0197(7) 0.0202(6) 0.0235(7) 0.0002(5) 0.0029(5) 0.0004(5)
C7 0.0250(7) 0.0214(7) 0.0416(9) 0.0036(6) -0.0051(6) -0.0005(6)
C8 0.0309(8) 0.0297(8) 0.0338(8) 0.0011(6) 0.0026(6) 0.0070(7)
C9 0.0314(8) 0.0303(8) 0.0264(7) 0.0013(6) 0.0031(6) 0.0047(6)
C10 0.0234(7) 0.0210(7) 0.0256(7) 0.0010(5) -0.0001(5) -0.0017(6)
C11 0.0333(8) 0.0279(7) 0.0252(8) -0.0017(6) 0.0017(6) 0.0045(6)
C12 0.0415(9) 0.0328(8) 0.0249(7) 0.0023(6) -0.0029(7) 0.0039(7)
C13 0.0262(7) 0.0225(7) 0.0263(7) -0.0021(6) -0.0024(6) 0.0015(6)
C14 0.0393(9) 0.0367(9) 0.0278(8) 0.0029(7) 0.0034(7) 0.0120(7)
C15 0.0538(11) 0.0436(10) 0.0287(9) 0.0061(7) -0.0006(8) 0.0160(9)
C16 0.0429(10) 0.0318(9) 0.0398(10) -0.0009(7) -0.0143(8) 0.0104(7)
C17 0.0252(8) 0.0292(8) 0.0510(11) -0.0036(7) -0.0048(7) 0.0035(6)
C18 0.0262(7) 0.0264(8) 0.0368(8) 0.0007(6) 0.0009(6) -0.0012(6)
N1 0.0325(7) 0.0272(7) 0.0329(7) 0.0038(5) -0.0057(6) 0.0023(6)
O1 0.0228(5) 0.0228(5) 0.0275(5) 0.0027(4) -0.0041(4) -0.0002(4)
O2 0.0243(5) 0.0262(5) 0.0324(6) 0.0009(4) -0.0067(4) 0.0022(4)

loop_
_atom_type_symbol
_atom_type_description
_atom_type_scat_dispersion_real
_atom_type_scat_dispersion_imag
_atom_type_scat_source
C C 0.0033 0.0016 'International Tables Vol C Tables 4.2.6.8 and 6.1.1.4'
H H 0.0000 0.0000 'International Tables Vol C Tables 4.2.6.8 and 6.1.1.4'
N N 0.0061 0.0033 'International Tables Vol C Tables 4.2.6.8 and 6.1.1.4'
O O 0.0106 0.0060 'International Tables Vol C Tables 4.2.6.8 and 6.1.1.4'

loop_
_geom_angle_atom_site_label_1
_geom_angle_atom_site_label_2
_geom_angle_atom_site_label_3
_geom_angle
O1 C1 C2 121.20(12)
O1 C1 C6 116.99(12)
C2 C1 C6 121.80(13)
C3 C2 C1 119.25(13)
C3 C2 H2 120.4
C1 C2 H2 120.4
C2 C3 C4 120.54(13)
C2 C3 H3 119.7
C4 C3 H3 119.7
C3 C4 C5 119.40(13)
C3 C4 H4 120.3
C5 C4 H4 120.3
O2 C5 C4 121.41(13)
O2 C5 C6 116.82(12)
C4 C5 C6 121.76(13)
C1 C6 C5 117.23(13)
C1 C6 C7 121.49(13)
C5 C6 C7 121.27(13)
C6 C7 H7A 109.5
C6 C7 H7B 109.5
H7A C7 H7B 109.5
C6 C7 H7C 109.5
H7A C7 H7C 109.5
H7B C7 H7C 109.5
N1 C8 C9 123.33(15)
N1 C8 H8 118.3
C9 C8 H8 118.3
C8 C9 C10 119.97(14)
C8 C9 H9 120.0
C10 C9 H9 120.0
C11 C10 C9 116.54(13)
C11 C10 C13 121.21(13)
C9 C10 C13 122.25(13)
C12 C11 C10 119.63(14)
C12 C11 H11 120.2
C10 C11 H11 120.2
N1 C12 C11 123.85(15)
N1 C12 H12 118.1
C11 C12 H12 118.1
C14 C13 C18 118.60(14)
C14 C13 C10 120.89(14)
C18 C13 C10 120.50(14)
C15 C14 C13 120.52(16)
C15 C14 H14 119.7
C13 C14 H14 119.7
C16 C15 C14 120.19(17)
C16 C15 H15 119.9
C14 C15 H15 119.9
C15 C16 C17 119.83(15)
C15 C16 H16 120.1
C17 C16 H16 120.1
C16 C17 C18 120.19(16)
C16 C17 H17 119.9
C18 C17 H17 119.9
C17 C18 C13 120.66(15)
C17 C18 H18 119.7
C13 C18 H18 119.7
C8 N1 C12 116.67(13)
C1 O1 H1O 109.7(14)
C5 O2 H2O 108.0(14)

loop_
_geom_bond_atom_site_label_1
_geom_bond_atom_site_label_2
_geom_bond_distance
C1 O1 1.3745(17)
C1 C2 1.393(2)
C1 C6 1.3975(19)
C2 C3 1.385(2)
C2 H2 0.9500
C3 C4 1.386(2)
C3 H3 0.9500
C4 C5 1.389(2)
C4 H4 0.9500
C5 O2 1.3742(17)
C5 C6 1.398(2)
C6 C7 1.5064(19)
C7 H7A 0.9800
C7 H7B 0.9800
C7 H7C 0.9800
C8 N1 1.338(2)
C8 C9 1.381(2)
C8 H8 0.9500
C9 C10 1.396(2)
C9 H9 0.9500
C10 C11 1.391(2)
C10 C13 1.484(2)
C11 C12 1.380(2)
C11 H11 0.9500
C12 N1 1.339(2)
C12 H12 0.9500
C13 C14 1.393(2)
C13 C18 1.395(2)
C14 C15 1.393(2)
C14 H14 0.9500
C15 C16 1.381(3)
C15 H15 0.9500
C16 C17 1.384(3)
C16 H16 0.9500
C17 C18 1.387(2)
C17 H17 0.9500
C18 H18 0.9500
O1 H1O 0.92(2)
O2 H2O 0.87(2)

loop_
_geom_hbond_atom_site_label_D
_geom_hbond_atom_site_label_H
_geom_hbond_atom_site_label_A
_geom_hbond_distance_DH
_geom_hbond_distance_HA
_geom_hbond_distance_DA
_geom_hbond_angle_DHA
_geom_hbond_site_symmetry_A
C11 H11 O1 0.95 2.50 3.3538(19) 150.1 8_655
O2 H2O O1 0.87(2) 1.93(2) 2.7890(15) 170(2) 6_556

loop_
_geom_torsion_atom_site_label_1
_geom_torsion_atom_site_label_2
_geom_torsion_atom_site_label_3
_geom_torsion_atom_site_label_4
_geom_torsion
O1 C1 C2 C3 -179.23(13)
C6 C1 C2 C3 -0.6(2)
C1 C2 C3 C4 0.6(2)
C2 C3 C4 C5 0.5(2)
C3 C4 C5 O2 179.58(13)
C3 C4 C5 C6 -1.8(2)
O1 C1 C6 C5 178.08(12)
C2 C1 C6 C5 -0.6(2)
O1 C1 C6 C7 -2.2(2)
C2 C1 C6 C7 179.06(14)
O2 C5 C6 C1 -179.50(12)
C4 C5 C6 C1 1.8(2)
O2 C5 C6 C7 0.8(2)
C4 C5 C6 C7 -177.87(14)
N1 C8 C9 C10 -0.5(3)
C8 C9 C10 C11 -0.4(2)
C8 C9 C10 C13 179.24(14)
C9 C10 C11 C12 1.1(2)
C13 C10 C11 C12 -178.59(14)
C10 C11 C12 N1 -0.9(3)
C11 C10 C13 C14 -152.15(16)
C9 C10 C13 C14 28.2(2)
C11 C10 C13 C18 28.1(2)
C9 C10 C13 C18 -151.52(15)
C18 C13 C14 C15 1.2(3)
C10 C13 C14 C15 -178.55(16)
C13 C14 C15 C16 -0.2(3)
C14 C15 C16 C17 -0.8(3)
C15 C16 C17 C18 0.8(3)
C16 C17 C18 C13 0.2(2)
C14 C13 C18 C17 -1.2(2)
C10 C13 C18 C17 178.55(14)
C9 C8 N1 C12 0.7(2)
C11 C12 N1 C8 0.0(2)
